data_1516772
loop_
_publ_author_name
'Takashi Fujimoto'
'Daisuke Miura'
'Akari Iwamoto'
'Tomoya Machinami'
'Mitsuru Tashiro'

_publ_section_title
;
 Crystal Structure of \b-D-Fructofuranosyl
 4-chloro-4-deoxy-\a-D-galactopyranoside
;
_journal_name_full 'X-ray Structure Analysis Online'
_journal_page_first 43
_journal_page_last 44
_journal_paper_doi 10.2116/xraystruct.29.43
_journal_volume 29
_journal_year 2013
_chemical_absolute_configuration ad
_chemical_formula_moiety 'C12 H23 Cl O11'
_chemical_formula_sum 'C12 H23 Cl O11'
_chemical_formula_weight 378.76
_chemical_melting_point 433.4(3)
_chemical_name_systematic
;
 b-D-fructofuranosyl 4-chloro-4-deoxy-a-D-galactopyranoside
;
_space_group_IT_number 4
_symmetry_cell_setting monoclinic
_symmetry_Int_Tables_number 4
_symmetry_space_group_name_Hall 'P 2yb'
_symmetry_space_group_name_H-M 'P 1 21 1'
_atom_sites_solution_hydrogens geom
_atom_sites_solution_primary direct
_atom_sites_solution_secondary difmap
_cell_angle_alpha 90.0000
_cell_angle_beta 107.03(2)
_cell_angle_gamma 90.0000
_cell_formula_units_Z 2
_cell_length_a 8.048(5)
_cell_length_b 8.682(5)
_cell_length_c 12.059(8)
_cell_measurement_reflns_used 8342
_cell_measurement_temperature 123
_cell_measurement_theta_max 30.08
_cell_measurement_theta_min 3.54
_cell_volume 805.6(9)
_computing_cell_refinement 'RAPID AUTO'
_computing_data_collection 'RAPID AUTO (Rigaku, ????)'
_computing_data_reduction 'RAPID AUTO'
_computing_molecular_graphics 'CrystalStructure 4.0'
_computing_publication_material 'CrystalStructure 4.0 (Rigaku, 2010)'
_computing_structure_refinement 'CRYSTALS (Carruthers, et al., 1999)'
_computing_structure_solution 'SIR2004 (Burla, et al., 2005)'
_diffrn_ambient_temperature 123
_diffrn_detector_area_resol_mean 10.000
_diffrn_measured_fraction_theta_full 0.992
_diffrn_measured_fraction_theta_max 0.992
_diffrn_measurement_device_type 'Rigaku R-AXIS RAPID'
_diffrn_measurement_method \w
_diffrn_radiation_type 'Mo K\a'
_diffrn_radiation_wavelength 0.71075
_diffrn_reflns_av_R_equivalents 0.0599
_diffrn_reflns_limit_h_max 11
_diffrn_reflns_limit_h_min -11
_diffrn_reflns_limit_k_max 11
_diffrn_reflns_limit_k_min -12
_diffrn_reflns_limit_l_max 16
_diffrn_reflns_limit_l_min -16
_diffrn_reflns_number 9148
_diffrn_reflns_theta_full 30.02
_diffrn_reflns_theta_max 30.02
_diffrn_standards_number 0
_exptl_absorpt_coefficient_mu 0.294
_exptl_absorpt_correction_T_max 0.971
_exptl_absorpt_correction_T_min 0.237
_exptl_absorpt_correction_type multi-scan
_exptl_absorpt_process_details 'ABSCOR (Rigaku, 1995)'
_exptl_crystal_colour colorless
_exptl_crystal_density_diffrn 1.561
_exptl_crystal_density_method 'not measured'
_exptl_crystal_description block
_exptl_crystal_F_000 400.00
_exptl_crystal_size_max 0.200
_exptl_crystal_size_mid 0.200
_exptl_crystal_size_min 0.100
_refine_diff_density_max 1.070
_refine_diff_density_min -0.975
_refine_ls_abs_structure_details 'Flack, H. D. (1983), Acta Cryst. A39, 876-881.  1885 Friedel Pairs'
_refine_ls_abs_structure_Flack -0.00(10)
_refine_ls_extinction_method none
_refine_ls_goodness_of_fit_ref 1.002
_refine_ls_hydrogen_treatment constr
_refine_ls_number_parameters 241
_refine_ls_number_reflns 3259
_refine_ls_R_factor_gt 0.0529
_refine_ls_shift/su_max 0.013
_refine_ls_structure_factor_coef Fsqd
_refine_ls_weighting_details 'w = 1/[0.0026Fo^2^ + 1.0000\s(Fo^2^)]/(4Fo^2^)'
_refine_ls_weighting_scheme calc
_refine_ls_wR_factor_ref 0.1415
_reflns_number_gt 3259
_reflns_number_total 4363
_reflns_threshold_expression F^2^>3.0\s(F^2^)
_cod_data_source_file 29_43_1.txt
_cod_data_source_block 130611_miura
_cod_depositor_comments
;
The following automatic conversions were performed:

'_chemical_melting_point' value '160.0-160.5 deg C' was changed to
'433.4(3)' - it was converted from degrees Celsius(C) to Kelvins(K),
the average value was taken and precision was estimated.

Automatic conversion script
Id: cif_fix_values 2281 2013-09-26 08:29:07Z andrius 
;
_cod_original_cell_volume 805.6(8)
_cod_database_code 1516772

loop_
_symmetry_equiv_pos_site_id
_symmetry_equiv_pos_as_xyz
1 +X,+Y,+Z
2 -X,1/2+Y,-Z

loop_
_atom_site_label
_atom_site_type_symbol
_atom_site_fract_x
_atom_site_fract_y
_atom_site_fract_z
_atom_site_U_iso_or_equiv
_atom_site_adp_type
_atom_site_occupancy
_atom_site_symmetry_multiplicity
_atom_site_calc_flag
_atom_site_refinement_flags
Cl1 Cl 0.61587(10) 0.80167(12) 0.55749(7) 0.02099(19) Uani 1.0 2 d .
O1 O 0.7460(3) 0.3897(3) 0.8425(2) 0.0154(6) Uani 1.0 2 d .
O2 O 1.0415(3) 0.5037(3) 0.7975(3) 0.0195(6) Uani 1.0 2 d .
O3 O 0.9371(4) 0.8217(4) 0.7558(3) 0.0224(6) Uani 1.0 2 d .
O4 O 0.5732(3) 0.4714(3) 0.6616(2) 0.0169(6) Uani 1.0 2 d .
O5 O 0.3214(4) 0.0303(3) 0.6253(3) 0.0232(7) Uani 1.0 2 d .
O6 O 0.7417(3) 0.3436(3) 1.0636(2) 0.0196(6) Uani 1.0 2 d .
O7 O 0.2260(3) 0.5107(3) 0.6547(3) 0.0217(7) Uani 1.0 2 d .
O8 O 0.6441(3) 0.1359(3) 0.7924(3) 0.0182(6) Uani 1.0 2 d .
O9 O 0.3996(3) 0.1529(3) 0.9972(3) 0.0213(6) Uani 1.0 2 d .
O10 O 1.0080(4) 0.4114(5) 0.4619(3) 0.0423(9) Uani 1.0 2 d .
O11 O 1.0731(3) 0.2731(3) 0.9497(3) 0.0193(6) Uani 1.0 2 d .
C2 C 0.6356(4) 0.7441(4) 0.7050(3) 0.0166(8) Uani 1.0 2 d .
C3 C 0.8733(4) 0.5491(4) 0.7251(3) 0.0165(8) Uani 1.0 2 d .
C4 C 0.4898(5) 0.2162(4) 0.9229(3) 0.0168(8) Uani 1.0 2 d .
C5 C 0.7573(4) 0.2304(4) 0.8753(3) 0.0152(8) Uani 1.0 2 d .
C6 C 0.8235(5) 0.7010(4) 0.7686(3) 0.0180(8) Uani 1.0 2 d .
C7 C 0.4805(4) 0.1128(4) 0.8196(3) 0.0178(8) Uani 1.0 2 d .
C8 C 0.7403(4) 0.4225(4) 0.7253(3) 0.0157(8) Uani 1.0 2 d .
C10 C 0.3300(5) 0.6362(4) 0.6376(4) 0.0223(9) Uani 1.0 2 d .
C11 C 0.5169(5) 0.6084(4) 0.7066(3) 0.0172(8) Uani 1.0 2 d .
C12 C 0.3302(4) 0.1451(5) 0.7124(3) 0.0211(8) Uani 1.0 2 d .
C13 C 0.9405(5) 0.1686(4) 0.8895(4) 0.0199(9) Uani 1.0 2 d .
C14 C 0.6875(4) 0.2241(4) 0.9818(3) 0.0161(8) Uani 1.0 2 d .
H1 H 0.6014 0.8308 0.7455 0.0199 Uiso 1.0 2 calc R
H2 H 0.8799 0.5628 0.6459 0.0190 Uiso 1.0 2 calc R
H3 H 0.8347 0.6901 0.8514 0.0209 Uiso 1.0 2 calc R
H4 H 0.7698 0.3289 0.6897 0.0182 Uiso 1.0 2 calc R
H5 H 0.5195 0.5883 0.7871 0.0206 Uiso 1.0 2 calc R
H6 H 0.3155 0.6399 0.5549 0.0262 Uiso 1.0 2 calc R
H7 H 0.2807 0.7287 0.6603 0.0262 Uiso 1.0 2 calc R
H8 H 0.4445 0.3187 0.8961 0.0196 Uiso 1.0 2 calc R
H9 H 0.4737 0.0056 0.8434 0.0215 Uiso 1.0 2 calc R
H10 H 0.7234 0.1262 1.0222 0.0184 Uiso 1.0 2 calc R
H11 H 0.3419 0.2433 0.6771 0.0236 Uiso 1.0 2 calc R
H12 H 0.2183 0.1415 0.7274 0.0235 Uiso 1.0 2 calc R
H13 H 0.9609 0.1505 0.8152 0.0238 Uiso 1.0 2 calc R
H14 H 0.9628 0.0742 0.9346 0.0236 Uiso 1.0 2 calc R
H15 H 1.1099 0.4995 0.7589 0.0231 Uiso 1.0 2 calc R
H16 H 1.0340 0.8069 0.8009 0.0250 Uiso 1.0 2 calc R
H17 H 0.1607 0.4825 0.5922 0.0253 Uiso 1.0 2 calc R
H18 H 0.3021 0.1905 0.9819 0.0252 Uiso 1.0 2 calc R
H19 H 0.3722 0.0626 0.5801 0.0275 Uiso 1.0 2 calc R
H20 H 1.0703 0.3502 0.9099 0.0215 Uiso 1.0 2 calc R
H21 H 0.7338 0.4260 1.0293 0.0227 Uiso 1.0 2 calc R
H22 H 0.9134 0.4918 0.4273 0.0477 Uiso 1.0 2 calc R
H23 H 1.0279 0.3543 0.4032 0.0477 Uiso 1.0 2 calc R

loop_
_atom_site_aniso_label
_atom_site_aniso_U_11
_atom_site_aniso_U_22
_atom_site_aniso_U_33
_atom_site_aniso_U_12
_atom_site_aniso_U_13
_atom_site_aniso_U_23
Cl1 0.0190(4) 0.0208(4) 0.0203(4) -0.0013(3) 0.0013(3) 0.0046(3)
O1 0.0183(11) 0.0104(12) 0.0160(11) 0.0013(8) 0.0025(10) 0.0038(8)
O2 0.0141(11) 0.0204(13) 0.0233(12) 0.0016(9) 0.0043(10) 0.0050(10)
O3 0.0185(11) 0.0179(13) 0.0256(13) -0.0052(9) -0.0017(10) 0.0033(10)
O4 0.0142(11) 0.0129(12) 0.0202(12) -0.0003(8) -0.0001(10) -0.0029(9)
O5 0.0223(12) 0.0222(14) 0.0239(13) -0.0045(10) 0.0049(11) -0.0037(11)
O6 0.0206(12) 0.0140(12) 0.0215(12) 0.0014(9) 0.0020(10) -0.0006(9)
O7 0.0156(11) 0.0228(14) 0.0248(13) -0.0036(10) 0.0030(10) 0.0024(10)
O8 0.0161(11) 0.0135(12) 0.0248(12) -0.0037(9) 0.0058(10) -0.0018(10)
O9 0.0170(11) 0.0212(13) 0.0248(13) 0.0016(10) 0.0047(10) 0.0048(10)
O10 0.0229(14) 0.058(3) 0.0378(18) 0.0122(14) -0.0035(13) -0.0174(16)
O11 0.0136(10) 0.0160(13) 0.0240(12) 0.0001(8) -0.0013(9) 0.0040(9)
C2 0.0191(15) 0.0169(16) 0.0133(14) 0.0006(12) 0.0038(13) 0.0003(12)
C3 0.0139(14) 0.0145(16) 0.0193(15) 0.0012(11) 0.0020(13) 0.0006(13)
C4 0.0162(14) 0.0144(16) 0.0183(15) 0.0018(12) 0.0026(13) 0.0006(12)
C5 0.0155(14) 0.0086(14) 0.0202(16) -0.0009(11) 0.0034(13) 0.0006(12)
C6 0.0162(14) 0.0148(16) 0.0214(17) -0.0032(11) 0.0030(13) -0.0008(12)
C7 0.0155(14) 0.0131(16) 0.0249(17) -0.0017(11) 0.0062(13) 0.0048(13)
C8 0.0158(14) 0.0148(15) 0.0156(15) -0.0010(11) 0.0030(12) 0.0017(12)
C10 0.0186(16) 0.0171(18) 0.0297(19) 0.0002(13) 0.0048(15) 0.0054(15)
C11 0.0163(15) 0.0162(16) 0.0191(16) 0.0026(11) 0.0050(13) 0.0012(12)
C12 0.0152(15) 0.0197(18) 0.0241(17) 0.0001(13) -0.0008(14) -0.0010(14)
C13 0.0162(15) 0.0145(17) 0.0282(18) 0.0018(11) 0.0050(14) 0.0008(13)
C14 0.0141(14) 0.0111(15) 0.0201(16) 0.0009(11) 0.0000(13) 0.0018(12)

loop_
_atom_type_symbol
_atom_type_description
_atom_type_scat_dispersion_real
_atom_type_scat_dispersion_imag
_atom_type_scat_source
C C 0.0033 0.0016
;
International Tables for Crystallography
(1992, Vol. C, Tables 4.2.6.8 and 6.1.1.4)
;
H H 0.0000 0.0000
;
International Tables for Crystallography
(1992, Vol. C, Table 6.1.1.4)
;
O O 0.0106 0.0060
;
International Tables for Crystallography
(1992, Vol. C, Tables 4.2.6.8 and 6.1.1.4)
;
Cl Cl 0.1484 0.1585
;
International Tables for Crystallography
(1992, Vol. C, Tables 4.2.6.8 and 6.1.1.4)
;

loop_
_geom_angle_atom_site_label_1
_geom_angle_atom_site_label_2
_geom_angle_atom_site_label_3
_geom_angle
_geom_angle_publ_flag
C5 O1 C8 116.5(3) yes
C8 O4 C11 113.7(3) yes
C5 O8 C7 111.1(3) yes
Cl1 C2 C6 110.5(3) yes
Cl1 C2 C11 110.6(3) yes
C6 C2 C11 109.7(3) yes
O2 C3 C6 109.1(3) yes
O2 C3 C8 109.7(3) yes
C6 C3 C8 111.5(3) yes
O9 C4 C7 112.2(3) yes
O9 C4 C14 112.1(3) yes
C7 C4 C14 101.5(3) yes
O1 C5 O8 113.0(3) yes
O1 C5 C13 110.5(3) yes
O1 C5 C14 104.7(3) yes
O8 C5 C13 106.1(3) yes
O8 C5 C14 104.7(3) yes
C13 C5 C14 117.8(3) yes
O3 C6 C2 109.7(3) yes
O3 C6 C3 111.0(3) yes
C2 C6 C3 111.3(3) yes
O8 C7 C4 105.8(3) yes
O8 C7 C12 109.2(3) yes
C4 C7 C12 115.2(3) yes
O1 C8 O4 110.4(3) yes
O1 C8 C3 108.9(3) yes
O4 C8 C3 109.8(3) yes
O7 C10 C11 109.3(3) yes
O4 C11 C2 111.6(3) yes
O4 C11 C10 107.3(3) yes
C2 C11 C10 113.4(3) yes
O5 C12 C7 110.6(3) yes
O11 C13 C5 112.7(3) yes
O6 C14 C4 114.9(3) yes
O6 C14 C5 116.2(3) yes
C4 C14 C5 101.3(3) yes
C3 O2 H15 109.674 no
C6 O3 H16 109.147 no
C12 O5 H19 108.789 no
C14 O6 H21 109.045 no
C10 O7 H17 109.886 no
C4 O9 H18 109.654 no
H22 O10 H23 109.355 no
C13 O11 H20 109.443 no
Cl1 C2 H1 108.710 no
C6 C2 H1 108.602 no
C11 C2 H1 108.685 no
O2 C3 H2 108.434 no
C6 C3 H2 109.098 no
C8 C3 H2 108.986 no
O9 C4 H8 110.516 no
C7 C4 H8 109.952 no
C14 C4 H8 110.260 no
O3 C6 H3 108.056 no
C2 C6 H3 108.513 no
C3 C6 H3 108.281 no
O8 C7 H9 109.162 no
C4 C7 H9 108.282 no
C12 C7 H9 109.077 no
O1 C8 H4 109.018 no
O4 C8 H4 109.090 no
C3 C8 H4 109.577 no
O7 C10 H6 106.017 no
O7 C10 H7 106.665 no
C11 C10 H6 111.884 no
C11 C10 H7 113.578 no
H6 C10 H7 109.018 no
O4 C11 H5 108.060 no
C2 C11 H5 108.610 no
C10 C11 H5 107.641 no
O5 C12 H11 106.213 no
O5 C12 H12 105.407 no
C7 C12 H11 112.403 no
C7 C12 H12 112.814 no
H11 C12 H12 108.968 no
O11 C13 H13 105.656 no
O11 C13 H14 105.313 no
C5 C13 H13 111.804 no
C5 C13 H14 111.899 no
H13 C13 H14 109.063 no
O6 C14 H10 107.710 no
C4 C14 H10 107.710 no
C5 C14 H10 108.575 no

loop_
_geom_bond_atom_site_label_1
_geom_bond_atom_site_label_2
_geom_bond_distance
_geom_bond_publ_flag
Cl1 C2 1.810(4) yes
O1 C5 1.433(4) yes
O1 C8 1.430(5) yes
O2 C3 1.434(4) yes
O3 C6 1.429(5) yes
O4 C8 1.405(4) yes
O4 C11 1.435(5) yes
O5 C12 1.434(5) yes
O6 C14 1.410(4) yes
O7 C10 1.425(5) yes
O8 C5 1.404(4) yes
O8 C7 1.461(5) yes
O9 C4 1.419(5) yes
O11 C13 1.427(4) yes
C2 C6 1.528(5) yes
C2 C11 1.520(5) yes
C3 C6 1.516(5) yes
C3 C8 1.535(5) yes
C4 C7 1.520(5) yes
C4 C14 1.542(5) yes
C5 C13 1.531(5) yes
C5 C14 1.545(6) yes
C7 C12 1.516(5) yes
C10 C11 1.511(5) yes
O2 H15 0.820 no
O3 H16 0.820 no
O5 H19 0.820 no
O6 H21 0.820 no
O7 H17 0.820 no
O9 H18 0.820 no
O10 H22 1.026 no
O10 H23 0.916 no
O11 H20 0.820 no
C2 H1 0.980 no
C3 H2 0.980 no
C4 H8 0.980 no
C6 H3 0.980 no
C7 H9 0.980 no
C8 H4 0.980 no
C10 H6 0.970 no
C10 H7 0.970 no
C11 H5 0.980 no
C12 H11 0.970 no
C12 H12 0.970 no
C13 H13 0.970 no
C13 H14 0.970 no
C14 H10 0.980 no

loop_
_geom_contact_atom_site_label_1
_geom_contact_atom_site_label_2
_geom_contact_distance
_geom_contact_publ_flag
_geom_contact_site_symmetry_2
Cl1 O3 2.968(3) no .
Cl1 O4 3.188(3) no .
Cl1 C3 3.277(4) no .
Cl1 C10 3.097(5) no .
O1 O2 2.772(4) no .
O1 O6 2.706(4) no .
O1 O11 2.763(4) no .
O1 C2 3.485(5) no .
O1 C4 2.937(5) no .
O1 C6 2.969(5) no .
O1 C7 3.174(5) no .
O1 C11 2.814(4) no .
O2 O3 2.887(4) no .
O2 O11 2.677(4) no .
O2 C13 3.299(5) no .
O4 O7 2.792(4) no .
O4 O8 3.282(4) no .
O4 C5 3.314(4) no .
O4 C6 2.858(4) no .
O4 C12 3.596(5) no .
O5 O8 2.929(4) no .
O6 O9 3.109(4) no .
O6 O11 3.394(5) no .
O6 C13 3.353(6) no .
O7 C12 3.304(5) no .
O8 O9 3.584(5) no .
O8 C8 2.795(5) no .
O9 C12 3.315(5) no .
O11 C8 3.454(4) no .
O11 C14 3.265(5) no .
C2 C8 2.906(5) no .
C3 C5 3.577(6) no .
C3 C11 2.858(5) no .
C5 C12 3.503(5) no .
C7 C13 3.581(5) no .
C8 C13 3.083(5) no .
Cl1 O4 3.019(3) no 2_656
Cl1 O5 3.370(4) no 1_565
Cl1 O5 3.363(4) no 2_656
Cl1 O10 3.247(4) no 2_756
O1 O9 3.414(4) no 2_657
O2 O6 3.584(4) no 2_757
O2 O7 2.584(5) no 1_655
O2 C14 3.478(4) no 2_757
O3 O6 2.857(4) no 2_757
O3 O10 2.893(5) no 2_756
O3 C13 3.413(5) no 1_565
O4 Cl1 3.019(3) no 2_646
O5 Cl1 3.370(4) no 1_545
O5 Cl1 3.363(4) no 2_646
O5 O10 2.751(5) no 2_646
O5 C2 3.474(5) no 1_545
O5 C10 3.425(5) no 1_545
O6 O2 3.584(4) no 2_747
O6 O3 2.857(4) no 2_747
O6 O9 2.925(4) no 2_657
O6 C7 3.481(5) no 2_657
O7 O2 2.584(5) no 1_455
O7 O10 2.615(4) no 1_455
O7 C3 3.210(5) no 1_455
O8 C2 3.556(5) no 1_545
O9 O1 3.414(4) no 2_647
O9 O6 2.925(4) no 2_647
O9 O11 2.728(4) no 1_455
O9 C11 3.457(5) no 2_647
O9 C13 3.542(5) no 1_455
O10 Cl1 3.247(4) no 2_746
O10 O3 2.893(5) no 2_746
O10 O5 2.751(5) no 2_656
O10 O7 2.615(4) no 1_655
O10 C10 3.434(5) no 1_655
O10 C10 3.555(5) no 2_646
O10 C12 3.548(5) no 2_656
O11 O9 2.728(4) no 1_655
O11 C4 3.497(5) no 1_655
O11 C6 3.311(5) no 2_747
C2 O5 3.474(5) no 1_565
C2 O8 3.556(5) no 1_565
C3 O7 3.210(5) no 1_655
C4 O11 3.497(5) no 1_455
C6 O11 3.311(5) no 2_757
C7 O6 3.481(5) no 2_647
C10 O5 3.425(5) no 1_565
C10 O10 3.434(5) no 1_455
C10 O10 3.555(5) no 2_656
C11 O9 3.457(5) no 2_657
C12 O10 3.548(5) no 2_646
C13 O3 3.413(5) no 1_545
C13 O9 3.542(5) no 1_655
C14 O2 3.478(4) no 2_747
Cl1 H2 2.9373 no .
Cl1 H3 3.5981 no .
Cl1 H5 3.5996 no .
Cl1 H6 2.7881 no .
Cl1 H7 3.3423 no .
O1 H2 3.2469 no .
O1 H3 2.6982 no .
O1 H5 2.4553 no .
O1 H8 2.7572 no .
O1 H10 3.1924 no .
O1 H11 3.5169 no .
O1 H13 2.7833 no .
O1 H14 3.2623 no .
O1 H15 3.4980 no .
O1 H20 2.5201 no .
O1 H21 2.3046 no .
O2 H3 2.5384 no .
O2 H4 2.6663 no .
O2 H13 3.1545 no .
O2 H16 2.6337 no .
O2 H20 1.8658 no .
O3 H1 2.6693 no .
O3 H2 2.5814 no .
O3 H15 3.1187 no .
O4 H1 3.2675 no .
O4 H2 2.6516 no .
O4 H3 3.2327 no .
O4 H6 2.5567 no .
O4 H7 3.2417 no .
O4 H8 3.5417 no .
O4 H11 2.7616 no .
O4 H17 3.1785 no .
O5 H9 2.5651 no .
O6 H8 2.6496 no .
O6 H14 3.5610 no .
O7 H5 2.5244 no .
O7 H8 3.3677 no .
O7 H11 2.4867 no .
O7 H12 3.3276 no .
O8 H4 2.4687 no .
O8 H8 2.7999 no .
O8 H10 2.6574 no .
O8 H11 2.5949 no .
O8 H12 3.2843 no .
O8 H13 2.4861 no .
O8 H14 2.6892 no .
O8 H19 2.9090 no .
O9 H9 2.4652 no .
O9 H10 2.5440 no .
O9 H12 3.1537 no .
O9 H21 3.5204 no .
O11 H4 3.3971 no .
O11 H10 3.4286 no .
O11 H15 3.1062 no .
O11 H21 3.4170 no .
C2 H2 2.7704 no .
C2 H6 2.8287 no .
C2 H7 2.7500 no .
C2 H16 3.1219 no .
C3 H1 3.3390 no .
C3 H5 3.1669 no .
C3 H16 2.6126 no .
C3 H20 2.8966 no .
C4 H11 2.8626 no .
C4 H12 2.7817 no .
C4 H21 2.7096 no .
C5 H4 2.4253 no .
C5 H8 2.7124 no .
C5 H9 2.9419 no .
C5 H11 3.4961 no .
C5 H20 2.6431 no .
C5 H21 2.5634 no .
C6 H4 3.3598 no .
C6 H5 2.7035 no .
C6 H15 2.9232 no .
C7 H10 2.6473 no .
C7 H18 2.8276 no .
C7 H19 2.7953 no .
C8 H3 2.7589 no .
C8 H5 2.5615 no .
C8 H11 3.4562 no .
C8 H13 2.9624 no .
C8 H15 2.9583 no .
C8 H20 2.9901 no .
C10 H1 2.7673 no .
C10 H11 3.4414 no .
C11 H2 3.2376 no .
C11 H3 2.7344 no .
C11 H4 3.2116 no .
C11 H8 3.5587 no .
C11 H11 3.4443 no .
C11 H17 3.0000 no .
C12 H8 2.6136 no .
C12 H17 3.3738 no .
C12 H18 3.3466 no .
C13 H4 2.7731 no .
C13 H10 2.7181 no .
C13 H21 3.4995 no .
C14 H9 2.7680 no .
C14 H13 3.4456 no .
C14 H14 2.7685 no .
C14 H18 3.1161 no .
H1 H3 2.2901 no .
H1 H5 2.3050 no .
H1 H6 3.1983 no .
H1 H7 2.6363 no .
H1 H16 3.3542 no .
H2 H3 2.8330 no .
H2 H4 2.3376 no .
H2 H15 2.0261 no .
H2 H16 2.8577 no .
H3 H5 2.5817 no .
H3 H15 3.2147 no .
H3 H16 2.1319 no .
H3 H20 3.4672 no .
H3 H21 3.3971 no .
H4 H5 3.4488 no .
H4 H11 3.4817 no .
H4 H13 2.3855 no .
H4 H15 3.0075 no .
H4 H20 3.0285 no .
H5 H6 2.8365 no .
H5 H7 2.4076 no .
H5 H8 2.8348 no .
H5 H11 3.4154 no .
H5 H17 3.2757 no .
H5 H21 3.2465 no .
H6 H17 1.9875 no .
H7 H17 2.3900 no .
H8 H9 2.8166 no .
H8 H10 2.8540 no .
H8 H11 2.6091 no .
H8 H12 2.7653 no .
H8 H18 2.0777 no .
H8 H21 2.5845 no .
H9 H10 2.6916 no .
H9 H11 2.8567 no .
H9 H12 2.4272 no .
H9 H18 2.9364 no .
H9 H19 3.0782 no .
H10 H13 3.5672 no .
H10 H14 2.4956 no .
H10 H18 3.3284 no .
H10 H21 2.6048 no .
H11 H17 2.5713 no .
H11 H19 2.0135 no .
H12 H17 3.3452 no .
H12 H18 2.9733 no .
H12 H19 2.5395 no .
H13 H15 3.4002 no .
H13 H20 2.1205 no .
H14 H20 2.5936 no .
H15 H16 2.8162 no .
H15 H20 2.3322 no .
H20 H21 3.4828 no .
Cl1 H6 3.3474 no 2_656
Cl1 H11 2.9892 no 2_656
Cl1 H17 3.2947 no 2_656
Cl1 H19 3.0600 no 1_565
Cl1 H19 2.6766 no 2_656
Cl1 H23 2.8026 no 2_756
O1 H14 3.4053 no 2_757
O1 H18 3.4547 no 2_657
O2 H7 3.4833 no 1_655
O2 H8 3.5003 no 1_655
O2 H10 2.6512 no 2_757
O2 H14 3.2982 no 2_757
O2 H17 2.9123 no 1_655
O3 H7 3.3900 no 1_655
O3 H13 2.9354 no 1_565
O3 H14 3.0392 no 1_565
O3 H21 3.2453 no 2_757
O3 H22 3.1721 no 2_756
O3 H23 2.0369 no 2_756
O4 H19 3.1725 no 2_656
O5 H1 2.8749 no 1_545
O5 H2 3.2085 no 2_646
O5 H6 3.4908 no 1_545
O5 H7 2.6877 no 1_545
O5 H22 1.8394 no 2_646
O5 H23 3.1295 no 2_646
O6 H3 3.5217 no 2_747
O6 H7 3.5306 no 2_647
O6 H9 2.7160 no 2_657
O6 H12 3.5597 no 2_657
O6 H13 3.5939 no 2_757
O6 H14 3.1044 no 2_757
O6 H16 2.0739 no 2_747
O6 H18 3.0634 no 2_657
O7 H2 2.7930 no 1_455
O7 H15 1.7746 no 1_455
O7 H22 3.1362 no 1_455
O7 H23 3.2792 no 1_455
O7 H23 3.5683 no 2_656
O8 H1 2.7089 no 1_545
O9 H1 3.4682 no 2_647
O9 H3 3.0018 no 2_647
O9 H5 2.5520 no 2_647
O9 H8 3.2717 no 2_647
O9 H13 3.5703 no 1_455
O9 H14 3.4410 no 1_455
O9 H20 3.0708 no 1_455
O9 H21 2.2212 no 2_647
O10 H2 3.0087 no .
O10 H2 3.5146 no 2_746
O10 H6 3.1131 no 1_655
O10 H6 3.4733 no 2_646
O10 H7 2.8424 no 2_646
O10 H11 3.4649 no 1_655
O10 H12 3.1748 no 2_656
O10 H15 3.5165 no .
O10 H16 3.2175 no 2_746
O10 H17 1.7973 no 1_655
O10 H19 3.2300 no 2_656
O11 H3 2.4038 no 2_747
O11 H8 3.2620 no 1_655
O11 H10 3.4452 no 2_757
O11 H12 3.4196 no 1_655
O11 H14 3.0168 no 2_757
O11 H16 3.3751 no 2_747
O11 H18 1.9083 no 1_655
O11 H21 3.3662 no 2_747
C2 H9 3.3034 no 1_565
C2 H19 3.5409 no 1_565
C2 H23 3.4671 no 2_756
C3 H17 3.2292 no 1_655
C3 H23 3.2817 no 2_756
C4 H20 3.5303 no 1_455
C4 H21 3.2443 no 2_647
C6 H18 3.4442 no 2_657
C6 H23 2.9910 no 2_756
C7 H1 2.8712 no 1_545
C7 H21 3.2811 no 2_647
C10 H15 2.8639 no 1_455
C10 H23 3.3611 no 2_656
C12 H1 3.4431 no 1_545
C12 H13 3.5405 no 1_455
C12 H22 2.5530 no 2_646
C13 H3 3.1236 no 2_747
C13 H12 3.3816 no 1_655
C13 H16 3.4699 no 1_545
C13 H18 2.8009 no 1_655
C13 H21 3.2806 no 2_747
C14 H16 2.9942 no 2_747
H1 O5 2.8749 no 1_565
H1 O8 2.7089 no 1_565
H1 O9 3.4682 no 2_657
H1 C7 2.8712 no 1_565
H1 C12 3.4431 no 1_565
H1 H9 2.3375 no 1_565
H1 H18 3.3765 no 2_657
H1 H19 3.0452 no 1_565
H2 O5 3.2085 no 2_656
H2 O7 2.7930 no 1_655
H2 O10 3.0087 no .
H2 O10 3.5146 no 2_756
H2 H7 3.4902 no 1_655
H2 H17 2.6210 no 1_655
H2 H19 2.8821 no 2_656
H2 H22 2.7953 no .
H2 H23 2.7502 no 2_756
H3 O6 3.5217 no 2_757
H3 O9 3.0018 no 2_657
H3 O11 2.4038 no 2_757
H3 C13 3.1236 no 2_757
H3 H10 3.4793 no 2_757
H3 H14 3.5474 no 1_565
H3 H14 2.8046 no 2_757
H3 H18 2.5595 no 2_657
H3 H20 3.0842 no 2_757
H4 H6 3.2677 no 2_646
H5 O9 2.5520 no 2_657
H5 H10 3.4424 no 2_657
H5 H15 3.3048 no 1_455
H5 H18 2.8756 no 2_657
H6 Cl1 3.3474 no 2_646
H6 O5 3.4908 no 1_565
H6 O10 3.1131 no 1_455
H6 O10 3.4733 no 2_656
H6 H4 3.2677 no 2_656
H6 H15 3.5580 no 1_455
H6 H19 3.4374 no 2_656
H6 H22 3.4023 no 1_455
H6 H23 3.5171 no 1_455
H6 H23 3.4897 no 2_656
H7 O2 3.4833 no 1_455
H7 O3 3.3900 no 1_455
H7 O5 2.6877 no 1_565
H7 O6 3.5306 no 2_657
H7 O10 2.8424 no 2_656
H7 H2 3.4902 no 1_455
H7 H9 3.3257 no 1_565
H7 H15 2.8672 no 1_455
H7 H16 3.0416 no 1_455
H7 H19 3.2087 no 1_565
H7 H22 2.7939 no 2_656
H7 H23 2.6139 no 2_656
H8 O2 3.5003 no 1_455
H8 O9 3.2717 no 2_657
H8 O11 3.2620 no 1_455
H8 H9 3.4243 no 2_657
H8 H10 3.2715 no 2_657
H8 H15 3.1374 no 1_455
H8 H20 3.0760 no 1_455
H9 O6 2.7160 no 2_647
H9 C2 3.3034 no 1_545
H9 H1 2.3375 no 1_545
H9 H7 3.3257 no 1_545
H9 H8 3.4243 no 2_647
H9 H18 3.5990 no 2_647
H9 H21 2.6687 no 2_647
H10 O2 2.6512 no 2_747
H10 O11 3.4452 no 2_747
H10 H3 3.4793 no 2_747
H10 H5 3.4424 no 2_647
H10 H8 3.2715 no 2_647
H10 H15 2.8116 no 2_747
H10 H16 2.8954 no 2_747
H10 H20 2.8938 no 2_747
H11 Cl1 2.9892 no 2_646
H11 O10 3.4649 no 1_455
H11 H15 3.2389 no 1_455
H11 H22 3.0099 no 2_646
H12 O6 3.5597 no 2_647
H12 O10 3.1748 no 2_646
H12 O11 3.4196 no 1_455
H12 C13 3.3816 no 1_455
H12 H13 2.5892 no 1_455
H12 H15 3.2800 no 1_455
H12 H16 3.4921 no 1_445
H12 H20 3.3280 no 1_455
H12 H21 3.4054 no 2_647
H12 H22 2.2664 no 2_646
H12 H23 3.2854 no 2_646
H13 O3 2.9354 no 1_545
H13 O6 3.5939 no 2_747
H13 O9 3.5703 no 1_655
H13 C12 3.5405 no 1_655
H13 H12 2.5892 no 1_655
H13 H16 3.0549 no 1_545
H13 H18 2.9099 no 1_655
H13 H21 3.2641 no 2_747
H14 O1 3.4053 no 2_747
H14 O2 3.2982 no 2_747
H14 O3 3.0392 no 1_545
H14 O6 3.1044 no 2_747
H14 O9 3.4410 no 1_655
H14 O11 3.0168 no 2_747
H14 H3 3.5474 no 1_545
H14 H3 2.8046 no 2_747
H14 H16 2.9757 no 1_545
H14 H18 2.8083 no 1_655
H14 H20 2.7691 no 2_747
H14 H21 2.6807 no 2_747
H15 O7 1.7746 no 1_655
H15 O10 3.5165 no .
H15 C10 2.8639 no 1_655
H15 H5 3.3048 no 1_655
H15 H6 3.5580 no 1_655
H15 H7 2.8672 no 1_655
H15 H8 3.1374 no 1_655
H15 H10 2.8116 no 2_757
H15 H11 3.2389 no 1_655
H15 H12 3.2800 no 1_655
H15 H17 2.1707 no 1_655
H16 O6 2.0739 no 2_757
H16 O10 3.2175 no 2_756
H16 O11 3.3751 no 2_757
H16 C13 3.4699 no 1_565
H16 C14 2.9942 no 2_757
H16 H7 3.0416 no 1_655
H16 H10 2.8954 no 2_757
H16 H12 3.4921 no 1_665
H16 H13 3.0549 no 1_565
H16 H14 2.9757 no 1_565
H16 H21 2.5520 no 2_757
H16 H22 3.3188 no 2_756
H16 H23 2.3990 no 2_756
H17 Cl1 3.2947 no 2_646
H17 O2 2.9123 no 1_455
H17 O10 1.7973 no 1_455
H17 C3 3.2292 no 1_455
H17 H2 2.6210 no 1_455
H17 H15 2.1707 no 1_455
H17 H22 2.3672 no 1_455
H17 H23 2.4798 no 1_455
H17 H23 3.5753 no 2_656
H18 O1 3.4547 no 2_647
H18 O6 3.0634 no 2_647
H18 O11 1.9083 no 1_455
H18 C6 3.4442 no 2_647
H18 C13 2.8009 no 1_455
H18 H1 3.3765 no 2_647
H18 H3 2.5595 no 2_647
H18 H5 2.8756 no 2_647
H18 H9 3.5990 no 2_657
H18 H13 2.9099 no 1_455
H18 H14 2.8083 no 1_455
H18 H20 2.2811 no 1_455
H18 H21 2.3134 no 2_647
H19 Cl1 3.0600 no 1_545
H19 Cl1 2.6766 no 2_646
H19 O4 3.1725 no 2_646
H19 O10 3.2300 no 2_646
H19 C2 3.5409 no 1_545
H19 H1 3.0452 no 1_545
H19 H2 2.8821 no 2_646
H19 H6 3.4374 no 2_646
H19 H7 3.2087 no 1_545
H19 H22 2.3554 no 2_646
H20 O9 3.0708 no 1_655
H20 C4 3.5303 no 1_655
H20 H3 3.0842 no 2_747
H20 H8 3.0760 no 1_655
H20 H10 2.8938 no 2_757
H20 H12 3.3280 no 1_655
H20 H14 2.7691 no 2_757
H20 H18 2.2811 no 1_655
H21 O3 3.2453 no 2_747
H21 O9 2.2212 no 2_657
H21 O11 3.3662 no 2_757
H21 C4 3.2443 no 2_657
H21 C7 3.2811 no 2_657
H21 C13 3.2806 no 2_757
H21 H9 2.6687 no 2_657
H21 H12 3.4054 no 2_657
H21 H13 3.2641 no 2_757
H21 H14 2.6807 no 2_757
H21 H16 2.5520 no 2_747
H21 H18 2.3134 no 2_657
H22 O3 3.1721 no 2_746
H22 O5 1.8394 no 2_656
H22 O7 3.1362 no 1_655
H22 C12 2.5530 no 2_656
H22 H2 2.7953 no .
H22 H6 3.4023 no 1_655
H22 H7 2.7939 no 2_646
H22 H11 3.0099 no 2_656
H22 H12 2.2664 no 2_656
H22 H16 3.3188 no 2_746
H22 H17 2.3672 no 1_655
H22 H19 2.3554 no 2_656
H23 Cl1 2.8026 no 2_746
H23 O3 2.0369 no 2_746
H23 O5 3.1295 no 2_656
H23 O7 3.2792 no 1_655
H23 O7 3.5683 no 2_646
H23 C2 3.4671 no 2_746
H23 C3 3.2817 no 2_746
H23 C6 2.9910 no 2_746
H23 C10 3.3611 no 2_646
H23 H2 2.7502 no 2_746
H23 H6 3.5171 no 1_655
H23 H6 3.4897 no 2_646
H23 H7 2.6139 no 2_646
H23 H12 3.2854 no 2_656
H23 H16 2.3990 no 2_746
H23 H17 2.4798 no 1_655
H23 H17 3.5753 no 2_646

loop_
_geom_hbond_atom_site_label_D
_geom_hbond_atom_site_label_H
_geom_hbond_atom_site_label_A
_geom_hbond_site_symmetry_A
_geom_hbond_distance_DA
_geom_hbond_distance_DH
_geom_hbond_distance_HA
_geom_hbond_angle_DHA
_geom_hbond_publ_flag
O2 H15 O7 1_655 2.584(5) 0.820 1.775 168.8 no
O3 H16 O6 2_757 2.857(4) 0.820 2.074 159.7 no
O6 H21 O1 . 2.706(4) 0.820 2.305 110.8 no
O6 H21 O9 2_657 2.925(4) 0.820 2.221 144.0 no
O7 H17 O10 1_455 2.615(4) 0.820 1.797 175.2 no
O9 H18 O11 1_455 2.728(4) 0.820 1.908 178.0 no
O10 H22 O5 2_656 2.751(5) 1.026 1.839 145.9 no
O10 H23 Cl1 2_746 3.247(4) 0.916 2.803 111.1 no
O10 H23 O3 2_746 2.893(5) 0.916 2.037 155.0 no
O11 H20 O1 . 2.763(4) 0.820 2.520 98.5 no
O11 H20 O2 . 2.677(4) 0.820 1.866 169.8 no

loop_
_geom_torsion_atom_site_label_1
_geom_torsion_atom_site_label_2
_geom_torsion_atom_site_label_3
_geom_torsion_atom_site_label_4
_geom_torsion
_geom_torsion_publ_flag
C5 O1 C8 O4 108.1(3) no
C5 O1 C8 C3 -131.3(3) no
C8 O1 C5 O8 -44.4(4) no
C8 O1 C5 C13 74.4(3) no
C8 O1 C5 C14 -157.7(3) no
C8 O4 C11 C2 61.2(4) no
C8 O4 C11 C10 -174.0(3) no
C11 O4 C8 O1 60.1(4) no
C11 O4 C8 C3 -60.0(4) no
C5 O8 C7 C4 5.9(3) no
C5 O8 C7 C12 130.4(3) no
C7 O8 C5 O1 -94.4(4) no
C7 O8 C5 C13 144.4(3) no
C7 O8 C5 C14 19.0(3) no
Cl1 C2 C6 O3 51.2(4) no
Cl1 C2 C6 C3 -71.9(3) no
Cl1 C2 C11 O4 68.0(3) no
Cl1 C2 C11 C10 -53.4(4) no
C6 C2 C11 O4 -54.2(4) no
C6 C2 C11 C10 -175.5(3) no
C11 C2 C6 O3 173.4(3) no
C11 C2 C6 C3 50.3(4) no
O2 C3 C6 O3 65.3(4) no
O2 C3 C6 C2 -172.3(3) no
O2 C3 C8 O1 54.5(4) no
O2 C3 C8 O4 175.6(3) no
C6 C3 C8 O1 -66.4(3) no
C6 C3 C8 O4 54.6(4) no
C8 C3 C6 O3 -173.4(3) no
C8 C3 C6 C2 -51.0(4) no
O9 C4 C7 O8 -147.8(3) no
O9 C4 C7 C12 91.5(3) no
O9 C4 C14 O6 -75.9(4) no
O9 C4 C14 C5 158.0(3) no
C7 C4 C14 O6 164.2(3) no
C7 C4 C14 C5 38.1(3) no
C14 C4 C7 O8 -27.9(3) no
C14 C4 C7 C12 -148.7(3) no
O1 C5 C13 O11 43.1(4) no
O1 C5 C14 O6 -41.8(3) no
O1 C5 C14 C4 83.5(3) no
O8 C5 C13 O11 166.0(3) no
O8 C5 C14 O6 -160.9(3) no
O8 C5 C14 C4 -35.7(3) no
C13 C5 C14 O6 81.5(4) no
C13 C5 C14 C4 -153.2(3) no
C14 C5 C13 O11 -77.2(4) no
O8 C7 C12 O5 68.0(4) no
C4 C7 C12 O5 -173.2(3) no
O7 C10 C11 O4 62.7(4) no
O7 C10 C11 C2 -173.6(3) no
